data_4079190
loop_
_publ_author_name
'Shavaleev, Nail M.'
'Monti, Filippo'
'Scopelliti, Rosario'
'Armaroli, Nicola'
'Gr\"atzel, Michael'
'Nazeeruddin, Mohammad K.'

_publ_section_title
;
 Blue Phosphorescence of Trifluoromethyl- and Trifluoromethoxy-Substituted
 Cationic Iridium(III) Isocyanide Complexes
;
_journal_issue 17
_journal_name_full Organometallics
_journal_page_first 6288
_journal_paper_doi 10.1021/om300557d
_journal_volume 31
_journal_year 2012
_chemical_formula_moiety 'C34 H32 F6 Ir N4, C F3 O3 S'
_chemical_formula_sum 'C35 H32 F9 Ir N4 O3 S'
_chemical_formula_weight 951.91
_chemical_name_systematic
; 
 ? 
;
_space_group_IT_number 61
_symmetry_cell_setting orthorhombic
_symmetry_space_group_name_Hall '-P 2ac 2ab'
_symmetry_space_group_name_H-M 'P b c a'
_atom_sites_solution_hydrogens geom
_atom_sites_solution_primary direct
_atom_sites_solution_secondary difmap
_audit_creation_method SHELXL-97
_cell_angle_alpha 90.00
_cell_angle_beta 90.00
_cell_angle_gamma 90.00
_cell_formula_units_Z 8
_cell_length_a 11.3575(16)
_cell_length_b 18.976(2)
_cell_length_c 35.022(3)
_cell_measurement_reflns_used 272
_cell_measurement_temperature 100(2)
_cell_measurement_theta_max 22
_cell_measurement_theta_min 3
_cell_volume 7547.9(15)
_computing_cell_refinement 'Dirax/lsq (Duisenberg & Schreurs, 1989-2000)'
_computing_data_collection 'Collect (Bruker AXS BV, 1997-2004)'
_computing_data_reduction 'EvalCCD (Duisenberg & Schreurs, 1990-2000)'
_computing_molecular_graphics 'Bruker SHELXTL'
_computing_publication_material 'Bruker SHELXTL'
_computing_structure_refinement 'SHELXL-97 (Sheldrick, 1997)'
_computing_structure_solution 'SHELXS-97 (Sheldrick, 1990)'
_diffrn_ambient_temperature 100(2)
_diffrn_measured_fraction_theta_full 0.994
_diffrn_measured_fraction_theta_max 0.994
_diffrn_measurement_device_type 'Bruker APEX II CCD'
_diffrn_measurement_method 'phi and omega scans'
_diffrn_radiation_monochromator graphite
_diffrn_radiation_source 'fine-focus sealed tube'
_diffrn_radiation_type MoK\a
_diffrn_radiation_wavelength 0.71073
_diffrn_reflns_av_R_equivalents 0.0271
_diffrn_reflns_av_sigmaI/netI 0.0128
_diffrn_reflns_limit_h_max 12
_diffrn_reflns_limit_h_min -13
_diffrn_reflns_limit_k_max 22
_diffrn_reflns_limit_k_min -22
_diffrn_reflns_limit_l_max 41
_diffrn_reflns_limit_l_min -41
_diffrn_reflns_number 90603
_diffrn_reflns_theta_full 25.00
_diffrn_reflns_theta_max 25.00
_diffrn_reflns_theta_min 3.49
_exptl_absorpt_coefficient_mu 3.677
_exptl_absorpt_correction_T_max 0.7452
_exptl_absorpt_correction_T_min 0.4471
_exptl_absorpt_correction_type multi-scan
_exptl_absorpt_process_details 'SADABS 2008, Bruker AXS, 2008'
_exptl_crystal_colour colourless
_exptl_crystal_density_diffrn 1.675
_exptl_crystal_density_method 'not measured'
_exptl_crystal_description prismatic
_exptl_crystal_F_000 3744
_exptl_crystal_size_max 0.48
_exptl_crystal_size_mid 0.28
_exptl_crystal_size_min 0.21
_refine_diff_density_max 0.418
_refine_diff_density_min -0.476
_refine_diff_density_rms 0.059
_refine_ls_extinction_method none
_refine_ls_goodness_of_fit_ref 1.224
_refine_ls_hydrogen_treatment constr
_refine_ls_matrix_type full
_refine_ls_number_parameters 536
_refine_ls_number_reflns 6617
_refine_ls_number_restraints 24
_refine_ls_restrained_S_all 1.225
_refine_ls_R_factor_all 0.0182
_refine_ls_R_factor_gt 0.0159
_refine_ls_shift/su_max 0.003
_refine_ls_shift/su_mean 0.000
_refine_ls_structure_factor_coef Fsqd
_refine_ls_weighting_details 'calc w=1/[\s^2^(Fo^2^)+(0.0050P)^2^+11.2651P] where P=(Fo^2^+2Fc^2^)/3'
_refine_ls_weighting_scheme calc
_refine_ls_wR_factor_gt 0.0367
_refine_ls_wR_factor_ref 0.0381
_reflns_number_gt 6239
_reflns_number_total 6617
_reflns_threshold_expression >2sigma(I)
_cod_data_source_file om300557d_si_002.cif
_cod_data_source_block ns-2cf3ihx
_cod_depositor_comments
;
The following automatic conversions were performed:

'_symmetry_cell_setting' value 'Orthorhombic' changed to
'orthorhombic' according to
/home/saulius/struct/CIF-dictionaries/cif_core.dic dictionary named
'cif_core.dic' version 2.4.2 from 2011-04-26.

Automatic conversion script
Id: cif_fix_values 1891 2012-01-12 08:04:46Z andrius 
;
_cod_database_code 4079190

loop_
_symmetry_equiv_pos_as_xyz
'x, y, z'
'-x+1/2, -y, z+1/2'
'-x, y+1/2, -z+1/2'
'x+1/2, -y+1/2, -z'
'-x, -y, -z'
'x-1/2, y, -z-1/2'
'x, -y-1/2, z-1/2'
'-x-1/2, y-1/2, z'

loop_
_atom_site_label
_atom_site_type_symbol
_atom_site_fract_x
_atom_site_fract_y
_atom_site_fract_z
_atom_site_U_iso_or_equiv
_atom_site_adp_type
_atom_site_occupancy
_atom_site_symmetry_multiplicity
_atom_site_calc_flag
_atom_site_refinement_flags
_atom_site_disorder_assembly
_atom_site_disorder_group
Ir1 Ir 0.145982(7) 0.276753(4) 0.143080(2) 0.01139(3) Uani 1 1 d . . .
F1 F 0.06300(14) 0.12982(8) 0.32305(4) 0.0336(4) Uani 1 1 d . . .
F2 F 0.22716(16) 0.18320(9) 0.33192(4) 0.0411(4) Uani 1 1 d . . .
F3 F 0.22548(16) 0.07722(9) 0.31023(4) 0.0427(4) Uani 1 1 d . . .
F4 F 0.47286(15) 0.50125(9) 0.25876(4) 0.0377(4) Uani 1 1 d . . .
F5 F 0.60505(13) 0.47764(8) 0.21667(5) 0.0320(4) Uani 1 1 d . . .
F6 F 0.48419(13) 0.56295(7) 0.20770(4) 0.0262(3) Uani 1 1 d . . .
N1 N -0.00630(16) 0.30934(10) 0.16974(5) 0.0132(4) Uani 1 1 d . . .
N2 N 0.31169(16) 0.24807(10) 0.12419(5) 0.0146(4) Uani 1 1 d . . .
N3 N 0.14418(17) 0.37226(10) 0.06901(5) 0.0169(4) Uani 1 1 d . . .
N4 N 0.01215(17) 0.14723(10) 0.10598(5) 0.0171(4) Uani 1 1 d . . .
C1 C -0.0884(2) 0.35089(12) 0.15348(7) 0.0172(5) Uani 1 1 d . . .
H1 H -0.0785 0.3650 0.1276 0.021 Uiso 1 1 calc R . .
C2 C -0.1867(2) 0.37365(13) 0.17330(7) 0.0202(5) Uani 1 1 d . . .
H2 H -0.2432 0.4032 0.1613 0.024 Uiso 1 1 calc R . .
C3 C -0.2017(2) 0.35275(13) 0.21089(7) 0.0197(5) Uani 1 1 d . . .
H3 H -0.2684 0.3679 0.2250 0.024 Uiso 1 1 calc R . .
C4 C -0.1182(2) 0.30954(12) 0.22757(6) 0.0166(5) Uani 1 1 d . . .
H4 H -0.1277 0.2947 0.2533 0.020 Uiso 1 1 calc R . .
C5 C -0.0202(2) 0.28770(11) 0.20683(6) 0.0134(5) Uani 1 1 d . . .
C6 C 0.0739(2) 0.24097(11) 0.22067(6) 0.0135(5) Uani 1 1 d . . .
C7 C 0.0757(2) 0.21292(12) 0.25761(6) 0.0164(5) Uani 1 1 d . . .
H7 H 0.0155 0.2246 0.2754 0.020 Uiso 1 1 calc R . .
C8 C 0.1666(2) 0.16781(12) 0.26803(6) 0.0182(5) Uani 1 1 d . . .
C9 C 0.2551(2) 0.15088(12) 0.24229(6) 0.0175(5) Uani 1 1 d . . .
H9 H 0.3170 0.1202 0.2497 0.021 Uiso 1 1 calc R . .
C10 C 0.2531(2) 0.17877(12) 0.20568(6) 0.0153(5) Uani 1 1 d . . .
H10 H 0.3137 0.1665 0.1882 0.018 Uiso 1 1 calc R . .
C11 C 0.1634(2) 0.22466(11) 0.19390(6) 0.0134(5) Uani 1 1 d . . .
C12 C 0.2449(2) 0.35454(12) 0.16798(6) 0.0136(5) Uani 1 1 d . . .
C13 C 0.2075(2) 0.41144(12) 0.19036(6) 0.0169(5) Uani 1 1 d . . .
H13 H 0.1256 0.4187 0.1943 0.020 Uiso 1 1 calc R . .
C14 C 0.2873(2) 0.45745(12) 0.20694(7) 0.0185(5) Uani 1 1 d . . .
H14 H 0.2599 0.4959 0.2219 0.022 Uiso 1 1 calc R . .
C15 C 0.4082(2) 0.44736(12) 0.20170(6) 0.0160(5) Uani 1 1 d . . .
C16 C 0.4486(2) 0.39289(12) 0.17900(6) 0.0159(5) Uani 1 1 d . . .
H16 H 0.5306 0.3865 0.1750 0.019 Uiso 1 1 calc R . .
C17 C 0.3677(2) 0.34725(12) 0.16192(6) 0.0137(5) Uani 1 1 d . . .
C18 C 0.4029(2) 0.28923(12) 0.13666(6) 0.0148(5) Uani 1 1 d . . .
C19 C 0.5169(2) 0.27559(13) 0.12433(7) 0.0200(5) Uani 1 1 d . . .
H19 H 0.5799 0.3044 0.1330 0.024 Uiso 1 1 calc R . .
C20 C 0.5392(2) 0.22060(13) 0.09967(7) 0.0229(5) Uani 1 1 d . . .
H20 H 0.6172 0.2114 0.0911 0.028 Uiso 1 1 calc R . .
C21 C 0.4466(2) 0.17907(13) 0.08751(7) 0.0226(5) Uani 1 1 d . . .
H21 H 0.4599 0.1407 0.0706 0.027 Uiso 1 1 calc R . .
C22 C 0.3347(2) 0.19423(13) 0.10025(7) 0.0200(5) Uani 1 1 d . . .
H22 H 0.2712 0.1656 0.0918 0.024 Uiso 1 1 calc R . .
C23 C 0.1707(2) 0.13946(14) 0.30787(7) 0.0264(6) Uani 1 1 d . . .
C24 C 0.4918(2) 0.49682(13) 0.22094(7) 0.0213(5) Uani 1 1 d . . .
C25 C 0.13455(19) 0.33695(12) 0.09550(6) 0.0152(5) Uani 1 1 d . . .
C26 C 0.1759(2) 0.42147(13) 0.03832(7) 0.0192(5) Uani 1 1 d . . .
C27 C 0.1460(2) 0.49516(13) 0.05277(8) 0.0273(6) Uani 1 1 d . . .
H27A H 0.0614 0.4982 0.0579 0.041 Uiso 1 1 calc R . .
H27B H 0.1677 0.5300 0.0334 0.041 Uiso 1 1 calc R . .
H27C H 0.1899 0.5046 0.0763 0.041 Uiso 1 1 calc R . .
C28 C 0.3082(2) 0.41231(14) 0.03175(7) 0.0255(6) Uani 1 1 d . . .
H28A H 0.3505 0.4214 0.0556 0.038 Uiso 1 1 calc R . .
H28B H 0.3347 0.4456 0.0122 0.038 Uiso 1 1 calc R . .
H28C H 0.3242 0.3641 0.0232 0.038 Uiso 1 1 calc R . .
C29 C 0.1051(2) 0.40313(15) 0.00267(7) 0.0260(6) Uani 1 1 d . . .
H29A H 0.1251 0.3553 -0.0057 0.039 Uiso 1 1 calc R . .
H29B H 0.1238 0.4367 -0.0177 0.039 Uiso 1 1 calc R . .
H29C H 0.0208 0.4056 0.0085 0.039 Uiso 1 1 calc R . .
C30 C 0.0591(2) 0.19473(12) 0.11947(6) 0.0151(5) Uani 1 1 d . . .
C31 C -0.0398(2) 0.08595(12) 0.08668(6) 0.0174(5) Uani 1 1 d . . .
C32 C 0.0218(2) 0.07933(14) 0.04827(7) 0.0230(5) Uani 1 1 d . . .
H32A H 0.0071 0.1218 0.0331 0.035 Uiso 1 1 calc R . .
H32B H -0.0087 0.0381 0.0347 0.035 Uiso 1 1 calc R . .
H32C H 0.1067 0.0738 0.0523 0.035 Uiso 1 1 calc R . .
C33 C -0.1715(2) 0.10004(14) 0.08202(7) 0.0224(5) Uani 1 1 d . . .
H33A H -0.2072 0.1073 0.1072 0.034 Uiso 1 1 calc R . .
H33B H -0.2088 0.0596 0.0695 0.034 Uiso 1 1 calc R . .
H33C H -0.1830 0.1423 0.0664 0.034 Uiso 1 1 calc R . .
C34 C -0.0170(3) 0.02207(13) 0.11197(7) 0.0281(6) Uani 1 1 d . . .
H34A H 0.0679 0.0169 0.1161 0.042 Uiso 1 1 calc R . .
H34B H -0.0477 -0.0203 0.0995 0.042 Uiso 1 1 calc R . .
H34C H -0.0565 0.0286 0.1366 0.042 Uiso 1 1 calc R . .
S1 S -0.24925(6) 0.39957(3) 0.054327(16) 0.02027(13) Uani 1 1 d D . .
C35 C -0.2302(3) 0.31859(15) 0.02764(9) 0.0443(8) Uani 1 1 d D A .
O1A O -0.285(3) 0.3733(16) 0.0911(5) 0.026(3) Uani 0.46(7) 1 d PD A 1
O2A O -0.1356(17) 0.4337(16) 0.0540(10) 0.044(5) Uani 0.46(7) 1 d PD A 1
O3A O -0.338(3) 0.436(2) 0.0330(8) 0.044(5) Uani 0.46(7) 1 d PD A 1
O1B O -0.314(2) 0.3797(11) 0.0881(5) 0.024(2) Uani 0.54(7) 1 d PD A 2
O2B O -0.1289(10) 0.4195(15) 0.0609(6) 0.039(4) Uani 0.54(7) 1 d PD A 2
O3B O -0.3131(16) 0.4431(13) 0.0281(6) 0.032(3) Uani 0.54(7) 1 d PD A 2
F7A F -0.1823(9) 0.3291(4) -0.00654(18) 0.0594(18) Uani 0.81(4) 1 d PD A 1
F8A F -0.3365(11) 0.2884(7) 0.0218(3) 0.073(2) Uani 0.81(4) 1 d PD A 1
F9A F -0.1664(17) 0.2716(6) 0.0463(2) 0.095(3) Uani 0.81(4) 1 d PD A 1
F7B F -0.202(4) 0.3335(18) -0.0092(6) 0.063(9) Uani 0.19(4) 1 d PD A 2
F8B F -0.311(2) 0.2705(14) 0.0263(9) 0.043(6) Uani 0.19(4) 1 d PD A 2
F9B F -0.1293(18) 0.2873(14) 0.0412(11) 0.057(7) Uani 0.19(4) 1 d PD A 2

loop_
_atom_site_aniso_label
_atom_site_aniso_U_11
_atom_site_aniso_U_22
_atom_site_aniso_U_33
_atom_site_aniso_U_23
_atom_site_aniso_U_13
_atom_site_aniso_U_12
Ir1 0.01067(5) 0.01348(5) 0.01000(5) 0.00002(3) -0.00012(3) -0.00123(3)
F1 0.0366(9) 0.0423(9) 0.0219(8) 0.0115(7) 0.0083(7) 0.0049(8)
F2 0.0496(11) 0.0553(11) 0.0184(7) 0.0035(7) -0.0113(7) -0.0050(9)
F3 0.0581(12) 0.0401(10) 0.0298(8) 0.0173(7) 0.0078(8) 0.0262(9)
F4 0.0471(10) 0.0466(10) 0.0195(8) -0.0069(7) -0.0046(7) -0.0186(8)
F5 0.0163(7) 0.0250(8) 0.0546(10) -0.0096(7) -0.0107(7) 0.0002(6)
F6 0.0264(8) 0.0144(7) 0.0380(8) -0.0035(6) -0.0055(7) -0.0025(6)
N1 0.0133(10) 0.0141(10) 0.0123(9) -0.0015(7) -0.0002(8) -0.0023(8)
N2 0.0147(10) 0.0168(10) 0.0124(9) 0.0013(8) 0.0010(8) -0.0001(8)
N3 0.0155(10) 0.0200(11) 0.0151(10) 0.0001(9) 0.0015(8) -0.0005(8)
N4 0.0181(10) 0.0197(11) 0.0136(9) -0.0017(8) -0.0009(8) -0.0017(9)
C1 0.0152(12) 0.0196(12) 0.0169(11) 0.0021(10) -0.0025(9) 0.0004(10)
C2 0.0167(12) 0.0209(13) 0.0230(12) 0.0014(10) -0.0036(10) 0.0042(10)
C3 0.0146(12) 0.0219(12) 0.0225(12) -0.0035(10) 0.0023(10) 0.0016(10)
C4 0.0179(12) 0.0185(12) 0.0135(11) -0.0005(9) 0.0018(9) -0.0022(10)
C5 0.0137(11) 0.0127(11) 0.0138(10) -0.0015(9) -0.0016(9) -0.0029(9)
C6 0.0146(11) 0.0126(11) 0.0134(10) -0.0009(9) -0.0016(9) -0.0027(9)
C7 0.0178(12) 0.0170(12) 0.0145(11) -0.0012(9) 0.0027(9) -0.0012(10)
C8 0.0223(13) 0.0164(12) 0.0158(11) 0.0010(9) -0.0028(10) -0.0003(10)
C9 0.0171(12) 0.0149(11) 0.0206(12) -0.0001(9) -0.0047(10) 0.0023(9)
C10 0.0137(11) 0.0158(11) 0.0166(11) -0.0024(9) 0.0004(9) -0.0003(9)
C11 0.0140(11) 0.0122(11) 0.0140(11) -0.0021(9) -0.0017(9) -0.0051(9)
C12 0.0143(11) 0.0160(11) 0.0106(10) 0.0034(9) -0.0007(9) -0.0007(9)
C13 0.0132(11) 0.0180(12) 0.0196(12) -0.0005(9) 0.0015(9) -0.0003(10)
C14 0.0215(13) 0.0150(12) 0.0190(12) -0.0027(9) 0.0016(10) -0.0003(10)
C15 0.0160(12) 0.0150(12) 0.0170(11) 0.0016(9) -0.0021(9) -0.0030(9)
C16 0.0132(11) 0.0171(12) 0.0175(11) 0.0036(9) 0.0003(9) -0.0011(9)
C17 0.0155(11) 0.0134(11) 0.0122(10) 0.0032(9) 0.0005(9) -0.0010(9)
C18 0.0159(12) 0.0151(12) 0.0133(11) 0.0039(9) -0.0003(9) -0.0004(9)
C19 0.0149(12) 0.0233(13) 0.0219(12) 0.0005(10) 0.0019(10) -0.0015(10)
C20 0.0170(13) 0.0290(14) 0.0228(12) -0.0003(11) 0.0066(10) 0.0044(11)
C21 0.0246(13) 0.0237(13) 0.0194(12) -0.0062(10) 0.0044(10) 0.0044(11)
C22 0.0218(13) 0.0196(13) 0.0187(12) -0.0039(10) 0.0018(10) -0.0018(10)
C23 0.0301(15) 0.0291(15) 0.0202(13) 0.0033(11) -0.0014(11) 0.0074(12)
C24 0.0199(13) 0.0212(13) 0.0229(12) -0.0016(10) -0.0027(10) -0.0011(10)
C25 0.0118(11) 0.0175(12) 0.0164(11) -0.0043(10) 0.0001(9) -0.0008(9)
C26 0.0207(13) 0.0205(13) 0.0164(12) 0.0083(10) 0.0035(10) -0.0016(10)
C27 0.0288(15) 0.0215(14) 0.0315(14) 0.0048(11) 0.0053(12) 0.0012(11)
C28 0.0194(13) 0.0298(14) 0.0273(13) 0.0037(11) 0.0052(11) -0.0014(11)
C29 0.0248(14) 0.0366(15) 0.0166(12) 0.0061(11) 0.0003(11) 0.0012(12)
C30 0.0137(11) 0.0203(12) 0.0112(10) 0.0013(9) 0.0015(9) 0.0019(10)
C31 0.0194(12) 0.0176(12) 0.0151(11) -0.0054(9) -0.0039(10) -0.0036(10)
C32 0.0189(13) 0.0301(14) 0.0201(12) -0.0081(10) -0.0015(10) 0.0009(11)
C33 0.0189(13) 0.0265(14) 0.0219(12) -0.0057(11) -0.0001(10) -0.0015(11)
C34 0.0361(16) 0.0223(14) 0.0259(13) 0.0013(11) -0.0096(12) -0.0055(12)
S1 0.0234(3) 0.0191(3) 0.0183(3) 0.0020(2) 0.0035(3) 0.0009(3)
C35 0.075(3) 0.0208(15) 0.0368(17) -0.0001(13) 0.0121(17) -0.0002(16)
O1A 0.019(7) 0.045(7) 0.015(3) 0.007(3) -0.005(4) -0.006(6)
O2A 0.037(5) 0.032(7) 0.062(12) -0.011(7) 0.023(5) -0.014(4)
O3A 0.063(9) 0.051(11) 0.018(6) -0.002(4) -0.007(7) 0.029(8)
O1B 0.022(6) 0.030(3) 0.019(3) 0.005(2) -0.001(4) 0.000(5)
O2B 0.022(3) 0.062(10) 0.032(4) 0.004(5) 0.002(3) -0.011(3)
O3B 0.044(5) 0.029(4) 0.022(5) 0.010(3) 0.003(4) 0.009(4)
F7A 0.091(3) 0.037(3) 0.050(3) -0.017(2) 0.038(3) -0.012(3)
F8A 0.130(5) 0.042(4) 0.046(2) -0.012(3) 0.013(3) -0.046(4)
F9A 0.166(7) 0.032(4) 0.086(3) 0.010(2) 0.015(4) 0.049(5)
F7B 0.112(19) 0.062(15) 0.014(9) -0.010(8) 0.012(9) 0.044(14)
F8B 0.059(11) 0.018(9) 0.052(10) -0.001(6) 0.027(8) -0.017(7)
F9B 0.039(13) 0.018(9) 0.114(18) 0.004(8) -0.011(9) 0.012(6)

loop_
_atom_type_symbol
_atom_type_description
_atom_type_scat_dispersion_real
_atom_type_scat_dispersion_imag
_atom_type_scat_source
C C 0.0033 0.0016 'International Tables Vol C Tables 4.2.6.8 and 6.1.1.4'
H H 0.0000 0.0000 'International Tables Vol C Tables 4.2.6.8 and 6.1.1.4'
N N 0.0061 0.0033 'International Tables Vol C Tables 4.2.6.8 and 6.1.1.4'
O O 0.0106 0.0060 'International Tables Vol C Tables 4.2.6.8 and 6.1.1.4'
F F 0.0171 0.0103 'International Tables Vol C Tables 4.2.6.8 and 6.1.1.4'
S S 0.1246 0.1234 'International Tables Vol C Tables 4.2.6.8 and 6.1.1.4'
Ir Ir -1.4442 7.9887 'International Tables Vol C Tables 4.2.6.8 and 6.1.1.4'

loop_
_geom_angle_atom_site_label_1
_geom_angle_atom_site_label_2
_geom_angle_atom_site_label_3
_geom_angle
C30 Ir1 C25 93.81(9)
C30 Ir1 C11 91.77(9)
C25 Ir1 C11 174.32(9)
C30 Ir1 C12 175.44(9)
C25 Ir1 C12 88.80(9)
C11 Ir1 C12 85.70(8)
C30 Ir1 N1 90.38(8)
C25 Ir1 N1 98.61(8)
C11 Ir1 N1 80.32(8)
C12 Ir1 N1 92.93(8)
C30 Ir1 N2 96.37(8)
C25 Ir1 N2 86.76(8)
C11 Ir1 N2 93.63(8)
C12 Ir1 N2 80.03(8)
N1 Ir1 N2 171.09(7)
C1 N1 C5 119.72(19)
C1 N1 Ir1 124.41(15)
C5 N1 Ir1 115.84(15)
C22 N2 C18 119.0(2)
C22 N2 Ir1 125.11(16)
C18 N2 Ir1 115.89(15)
C25 N3 C26 169.9(2)
C30 N4 C31 175.4(2)
N1 C1 C2 121.9(2)
N1 C1 H1 119.0
C2 C1 H1 119.0
C1 C2 C3 119.1(2)
C1 C2 H2 120.5
C3 C2 H2 120.5
C4 C3 C2 119.1(2)
C4 C3 H3 120.4
C2 C3 H3 120.4
C3 C4 C5 120.3(2)
C3 C4 H4 119.9
C5 C4 H4 119.9
N1 C5 C4 119.8(2)
N1 C5 C6 114.14(19)
C4 C5 C6 126.0(2)
C7 C6 C11 121.2(2)
C7 C6 C5 123.0(2)
C11 C6 C5 115.75(19)
C8 C7 C6 119.2(2)
C8 C7 H7 120.4
C6 C7 H7 120.4
C9 C8 C7 120.7(2)
C9 C8 C23 120.0(2)
C7 C8 C23 119.3(2)
C10 C9 C8 120.0(2)
C10 C9 H9 120.0
C8 C9 H9 120.0
C9 C10 C11 121.4(2)
C9 C10 H10 119.3
C11 C10 H10 119.3
C10 C11 C6 117.5(2)
C10 C11 Ir1 128.78(17)
C6 C11 Ir1 113.66(16)
C13 C12 C17 117.2(2)
C13 C12 Ir1 128.86(17)
C17 C12 Ir1 113.91(16)
C14 C13 C12 121.5(2)
C14 C13 H13 119.3
C12 C13 H13 119.3
C13 C14 C15 120.1(2)
C13 C14 H14 120.0
C15 C14 H14 120.0
C16 C15 C14 120.2(2)
C16 C15 C24 121.2(2)
C14 C15 C24 118.6(2)
C15 C16 C17 119.5(2)
C15 C16 H16 120.3
C17 C16 H16 120.3
C16 C17 C12 121.5(2)
C16 C17 C18 122.9(2)
C12 C17 C18 115.6(2)
N2 C18 C19 120.0(2)
N2 C18 C17 114.4(2)
C19 C18 C17 125.5(2)
C20 C19 C18 120.5(2)
C20 C19 H19 119.7
C18 C19 H19 119.7
C19 C20 C21 119.0(2)
C19 C20 H20 120.5
C21 C20 H20 120.5
C22 C21 C20 118.9(2)
C22 C21 H21 120.5
C20 C21 H21 120.5
N2 C22 C21 122.6(2)
N2 C22 H22 118.7
C21 C22 H22 118.7
F3 C23 F2 106.5(2)
F3 C23 F1 106.2(2)
F2 C23 F1 105.7(2)
F3 C23 C8 112.9(2)
F2 C23 C8 112.1(2)
F1 C23 C8 112.9(2)
F6 C24 F4 105.8(2)
F6 C24 F5 106.1(2)
F4 C24 F5 106.2(2)
F6 C24 C15 113.0(2)
F4 C24 C15 112.4(2)
F5 C24 C15 112.8(2)
N3 C25 Ir1 170.8(2)
N3 C26 C27 106.60(19)
N3 C26 C29 108.9(2)
C27 C26 C29 111.3(2)
N3 C26 C28 106.16(19)
C27 C26 C28 111.8(2)
C29 C26 C28 111.7(2)
C26 C27 H27A 109.5
C26 C27 H27B 109.5
H27A C27 H27B 109.5
C26 C27 H27C 109.5
H27A C27 H27C 109.5
H27B C27 H27C 109.5
C26 C28 H28A 109.5
C26 C28 H28B 109.5
H28A C28 H28B 109.5
C26 C28 H28C 109.5
H28A C28 H28C 109.5
H28B C28 H28C 109.5
C26 C29 H29A 109.5
C26 C29 H29B 109.5
H29A C29 H29B 109.5
C26 C29 H29C 109.5
H29A C29 H29C 109.5
H29B C29 H29C 109.5
N4 C30 Ir1 178.4(2)
N4 C31 C32 106.71(19)
N4 C31 C34 107.10(18)
C32 C31 C34 111.7(2)
N4 C31 C33 107.69(19)
C32 C31 C33 111.73(19)
C34 C31 C33 111.6(2)
C31 C32 H32A 109.5
C31 C32 H32B 109.5
H32A C32 H32B 109.5
C31 C32 H32C 109.5
H32A C32 H32C 109.5
H32B C32 H32C 109.5
C31 C33 H33A 109.5
C31 C33 H33B 109.5
H33A C33 H33B 109.5
C31 C33 H33C 109.5
H33A C33 H33C 109.5
H33B C33 H33C 109.5
C31 C34 H34A 109.5
C31 C34 H34B 109.5
H34A C34 H34B 109.5
C31 C34 H34C 109.5
H34A C34 H34C 109.5
H34B C34 H34C 109.5
O3B S1 O2B 115.6(9)
O3A S1 O2B 128.9(14)
O3B S1 O1A 129.3(12)
O3A S1 O1A 115.8(9)
O2B S1 O1A 102.3(11)
O3B S1 O1B 114.7(8)
O3A S1 O1B 101.1(11)
O2B S1 O1B 115.0(9)
O3B S1 O2A 100.9(15)
O3A S1 O2A 114.3(10)
O1A S1 O2A 114.3(11)
O1B S1 O2A 125.4(12)
O3B S1 C35 102.7(12)
O3A S1 C35 102.9(14)
O2B S1 C35 101.1(11)
O1A S1 C35 101.6(13)
O1B S1 C35 105.2(9)
O2A S1 C35 105.7(11)
F8B C35 F9A 86.0(11)
F8B C35 F7A 111.3(15)
F9A C35 F7A 108.8(6)
F9A C35 F8A 106.2(4)
F7A C35 F8A 107.0(5)
F8B C35 F7B 106.1(15)
F9A C35 F7B 118.9(18)
F8A C35 F7B 98.7(17)
F8B C35 F9B 107.4(12)
F7A C35 F9B 92.1(17)
F8A C35 F9B 127.8(9)
F7B C35 F9B 103.1(14)
F8B C35 S1 122.1(13)
F9A C35 S1 112.6(5)
F7A C35 S1 112.7(4)
F8A C35 S1 109.3(6)
F7B C35 S1 109.9(15)
F9B C35 S1 106.7(13)

loop_
_geom_bond_atom_site_label_1
_geom_bond_atom_site_label_2
_geom_bond_distance
Ir1 C30 2.020(2)
Ir1 C25 2.025(2)
Ir1 C11 2.045(2)
Ir1 C12 2.050(2)
Ir1 N1 2.0604(18)
Ir1 N2 2.0678(19)
F1 C23 1.346(3)
F2 C23 1.345(3)
F3 C23 1.338(3)
F4 C24 1.345(3)
F5 C24 1.345(3)
F6 C24 1.341(3)
N1 C1 1.347(3)
N1 C5 1.371(3)
N2 C22 1.347(3)
N2 C18 1.369(3)
N3 C25 1.150(3)
N3 C26 1.469(3)
N4 C30 1.149(3)
N4 C31 1.469(3)
C1 C2 1.384(3)
C1 H1 0.9500
C2 C3 1.385(3)
C2 H2 0.9500
C3 C4 1.383(3)
C3 H3 0.9500
C4 C5 1.392(3)
C4 H4 0.9500
C5 C6 1.471(3)
C6 C7 1.399(3)
C6 C11 1.417(3)
C7 C8 1.390(3)
C7 H7 0.9500
C8 C9 1.388(3)
C8 C23 1.496(3)
C9 C10 1.387(3)
C9 H9 0.9500
C10 C11 1.402(3)
C10 H10 0.9500
C12 C13 1.400(3)
C12 C17 1.417(3)
C13 C14 1.386(3)
C13 H13 0.9500
C14 C15 1.399(3)
C14 H14 0.9500
C15 C16 1.382(3)
C15 C24 1.496(3)
C16 C17 1.397(3)
C16 H16 0.9500
C17 C18 1.468(3)
C18 C19 1.389(3)
C19 C20 1.378(3)
C19 H19 0.9500
C20 C21 1.382(4)
C20 H20 0.9500
C21 C22 1.377(3)
C21 H21 0.9500
C22 H22 0.9500
C26 C27 1.525(3)
C26 C29 1.525(3)
C26 C28 1.531(3)
C27 H27A 0.9800
C27 H27B 0.9800
C27 H27C 0.9800
C28 H28A 0.9800
C28 H28B 0.9800
C28 H28C 0.9800
C29 H29A 0.9800
C29 H29B 0.9800
C29 H29C 0.9800
C31 C32 1.522(3)
C31 C34 1.523(3)
C31 C33 1.528(3)
C32 H32A 0.9800
C32 H32B 0.9800
C32 H32C 0.9800
C33 H33A 0.9800
C33 H33B 0.9800
C33 H33C 0.9800
C34 H34A 0.9800
C34 H34B 0.9800
C34 H34C 0.9800
S1 O3B 1.432(10)
S1 O3A 1.433(13)
S1 O2B 1.437(11)
S1 O1A 1.437(12)
S1 O1B 1.444(10)
S1 O2A 1.444(13)
S1 C35 1.812(3)
C35 F8B 1.296(16)
C35 F9A 1.321(6)
C35 F7A 1.330(6)
C35 F8A 1.352(8)
C35 F7B 1.359(16)
C35 F9B 1.376(15)

loop_
_geom_torsion_atom_site_label_1
_geom_torsion_atom_site_label_2
_geom_torsion_atom_site_label_3
_geom_torsion_atom_site_label_4
_geom_torsion
C30 Ir1 N1 C1 -85.56(18)
C25 Ir1 N1 C1 8.36(19)
C11 Ir1 N1 C1 -177.29(19)
C12 Ir1 N1 C1 97.58(18)
C30 Ir1 N1 C5 96.24(16)
C25 Ir1 N1 C5 -169.84(15)
C11 Ir1 N1 C5 4.51(15)
C12 Ir1 N1 C5 -80.62(16)
C30 Ir1 N2 C22 6.3(2)
C25 Ir1 N2 C22 -87.22(19)
C11 Ir1 N2 C22 98.45(19)
C12 Ir1 N2 C22 -176.6(2)
C30 Ir1 N2 C18 -175.64(16)
C25 Ir1 N2 C18 90.88(16)
C11 Ir1 N2 C18 -83.45(16)
C12 Ir1 N2 C18 1.53(15)
C5 N1 C1 C2 1.0(3)
Ir1 N1 C1 C2 -177.18(17)
N1 C1 C2 C3 -0.4(4)
C1 C2 C3 C4 -0.2(4)
C2 C3 C4 C5 0.3(4)
C1 N1 C5 C4 -0.8(3)
Ir1 N1 C5 C4 177.45(16)
C1 N1 C5 C6 178.34(19)
Ir1 N1 C5 C6 -3.4(2)
C3 C4 C5 N1 0.2(3)
C3 C4 C5 C6 -178.9(2)
N1 C5 C6 C7 -179.7(2)
C4 C5 C6 C7 -0.6(4)
N1 C5 C6 C11 -0.7(3)
C4 C5 C6 C11 178.4(2)
C11 C6 C7 C8 -0.5(3)
C5 C6 C7 C8 178.4(2)
C6 C7 C8 C9 0.3(3)
C6 C7 C8 C23 178.2(2)
C7 C8 C9 C10 -0.3(4)
C23 C8 C9 C10 -178.2(2)
C8 C9 C10 C11 0.5(3)
C9 C10 C11 C6 -0.7(3)
C9 C10 C11 Ir1 176.10(17)
C7 C6 C11 C10 0.6(3)
C5 C6 C11 C10 -178.36(19)
C7 C6 C11 Ir1 -176.59(17)
C5 C6 C11 Ir1 4.4(2)
C30 Ir1 C11 C10 88.3(2)
C12 Ir1 C11 C10 -87.9(2)
N1 Ir1 C11 C10 178.4(2)
N2 Ir1 C11 C10 -8.2(2)
C30 Ir1 C11 C6 -94.80(17)
C12 Ir1 C11 C6 89.00(17)
N1 Ir1 C11 C6 -4.72(15)
N2 Ir1 C11 C6 168.70(16)
C25 Ir1 C12 C13 91.4(2)
C11 Ir1 C12 C13 -87.2(2)
N1 Ir1 C12 C13 -7.1(2)
N2 Ir1 C12 C13 178.4(2)
C25 Ir1 C12 C17 -90.22(17)
C11 Ir1 C12 C17 91.16(17)
N1 Ir1 C12 C17 171.21(16)
N2 Ir1 C12 C17 -3.29(15)
C17 C12 C13 C14 -2.0(3)
Ir1 C12 C13 C14 176.28(17)
C12 C13 C14 C15 -0.4(3)
C13 C14 C15 C16 2.1(3)
C13 C14 C15 C24 -178.3(2)
C14 C15 C16 C17 -1.2(3)
C24 C15 C16 C17 179.2(2)
C15 C16 C17 C12 -1.4(3)
C15 C16 C17 C18 178.4(2)
C13 C12 C17 C16 2.9(3)
Ir1 C12 C17 C16 -175.62(16)
C13 C12 C17 C18 -176.86(19)
Ir1 C12 C17 C18 4.6(2)
C22 N2 C18 C19 0.6(3)
Ir1 N2 C18 C19 -177.63(17)
C22 N2 C18 C17 178.7(2)
Ir1 N2 C18 C17 0.5(2)
C16 C17 C18 N2 176.9(2)
C12 C17 C18 N2 -3.3(3)
C16 C17 C18 C19 -5.1(4)
C12 C17 C18 C19 174.6(2)
N2 C18 C19 C20 -0.2(3)
C17 C18 C19 C20 -178.1(2)
C18 C19 C20 C21 -0.3(4)
C19 C20 C21 C22 0.4(4)
C18 N2 C22 C21 -0.5(3)
Ir1 N2 C22 C21 177.59(18)
C20 C21 C22 N2 -0.1(4)
C9 C8 C23 F3 -29.2(3)
C7 C8 C23 F3 152.9(2)
C9 C8 C23 F2 91.1(3)
C7 C8 C23 F2 -86.7(3)
C9 C8 C23 F1 -149.7(2)
C7 C8 C23 F1 32.5(3)
C16 C15 C24 F6 114.0(2)
C14 C15 C24 F6 -65.7(3)
C16 C15 C24 F4 -126.4(2)
C14 C15 C24 F4 54.0(3)
C16 C15 C24 F5 -6.3(3)
C14 C15 C24 F5 174.1(2)
C25 N3 C26 C27 -77.6(13)
C25 N3 C26 C29 162.1(12)
C25 N3 C26 C28 41.7(14)
O3B S1 C35 F8B -83.7(19)
O3A S1 C35 F8B -69(3)
O2B S1 C35 F8B 157(2)
O1A S1 C35 F8B 51(2)
O1B S1 C35 F8B 37(2)
O2A S1 C35 F8B 171(2)
O3B S1 C35 F9A 176.5(13)
O3A S1 C35 F9A -169(2)
O2B S1 C35 F9A 56.8(14)
O1A S1 C35 F9A -48.4(17)
O1B S1 C35 F9A -63.2(15)
O2A S1 C35 F9A 71(2)
O3B S1 C35 F7A 53.0(10)
O3A S1 C35 F7A 67.9(19)
O2B S1 C35 F7A -66.7(11)
O1A S1 C35 F7A -171.9(14)
O1B S1 C35 F7A 173.4(12)
O2A S1 C35 F7A -52.3(18)
O3B S1 C35 F8A -65.8(11)
O3A S1 C35 F8A -50.9(19)
O2B S1 C35 F8A 174.5(11)
O1A S1 C35 F8A 69.3(15)
O1B S1 C35 F8A 54.5(13)
O2A S1 C35 F8A -171.1(18)
O3B S1 C35 F7B 41(2)
O3A S1 C35 F7B 56(3)
O2B S1 C35 F7B -78(2)
O1A S1 C35 F7B 177(2)
O1B S1 C35 F7B 162(2)
O2A S1 C35 F7B -64(3)
O3B S1 C35 F9B 152.6(18)
O3A S1 C35 F9B 167(2)
O2B S1 C35 F9B 32.9(19)
O1A S1 C35 F9B -72(2)
O1B S1 C35 F9B -87(2)
O2A S1 C35 F9B 47(2)
